data_7108082
loop_
_publ_author_name
'Celedonio M. Alvarez'
'Romen Carrillo'
'Raul Garcia-Rodriguez'
'Daniel Miguel'

_publ_section_title
;
 Intramolecular carboboration of carbonyl ligands to form boroxycarbenes
;
_journal_name_full Chem.Commun.
_journal_page_first 7705
_journal_paper_doi 10.1039/c2cc33443g
_journal_volume 48
_journal_year 2012
_chemical_formula_sum 'C18 H12 Mn2 N2 O8'
_chemical_formula_weight 494.18
_chemical_name_systematic
;
?
;
_space_group_IT_number 15
_symmetry_cell_setting monoclinic
_symmetry_space_group_name_Hall '-C 2yc'
_symmetry_space_group_name_H-M 'C 1 2/c 1'
_atom_sites_solution_hydrogens geom
_atom_sites_solution_primary direct
_atom_sites_solution_secondary difmap
_audit_creation_method SHELXL-97
_cell_angle_alpha 90.00
_cell_angle_beta 91.706(4)
_cell_angle_gamma 90.00
_cell_formula_units_Z 4
_cell_length_a 10.874(2)
_cell_length_b 10.940(2)
_cell_length_c 15.741(4)
_cell_measurement_reflns_used 777
_cell_measurement_temperature 293(2)
_cell_measurement_theta_max 25.122
_cell_measurement_theta_min 2.589
_cell_volume 1871.7(7)
_computing_cell_refinement 'Bruker SMART'
_computing_data_collection 'Bruker SMART'
_computing_data_reduction 'Bruker SHELXTL'
_computing_molecular_graphics 'Bruker SHELXTL'
_computing_publication_material 'Bruker SHELXTL'
_computing_structure_refinement 'SHELXL-97 (Sheldrick, 1997)'
_computing_structure_solution 'SHELXS-97 (Sheldrick, 1990)'
_diffrn_ambient_temperature 293(2)
_diffrn_measured_fraction_theta_full 0.999
_diffrn_measured_fraction_theta_max 0.999
_diffrn_measurement_device_type 'CCD area detector'
_diffrn_measurement_method 'phi and omega scans'
_diffrn_radiation_monochromator graphite
_diffrn_radiation_source 'fine-focus sealed tube'
_diffrn_radiation_type MoK\a
_diffrn_radiation_wavelength 0.71073
_diffrn_reflns_av_R_equivalents 0.0387
_diffrn_reflns_av_sigmaI/netI 0.0319
_diffrn_reflns_limit_h_max 13
_diffrn_reflns_limit_h_min -13
_diffrn_reflns_limit_k_max 13
_diffrn_reflns_limit_k_min -13
_diffrn_reflns_limit_l_max 18
_diffrn_reflns_limit_l_min -18
_diffrn_reflns_number 7187
_diffrn_reflns_theta_full 25.36
_diffrn_reflns_theta_max 25.36
_diffrn_reflns_theta_min 2.59
_exptl_absorpt_coefficient_mu 1.401
_exptl_absorpt_correction_T_max 1.000000
_exptl_absorpt_correction_T_min 0.482768
_exptl_absorpt_correction_type multi-scan
_exptl_absorpt_process_details sadabs
_exptl_crystal_colour YELLOW
_exptl_crystal_density_diffrn 1.754
_exptl_crystal_density_method 'not measured'
_exptl_crystal_description PLATE
_exptl_crystal_F_000 992
_exptl_crystal_size_max 0.17
_exptl_crystal_size_mid 0.12
_exptl_crystal_size_min 0.06
_refine_diff_density_max 0.351
_refine_diff_density_min -0.399
_refine_diff_density_rms 0.064
_refine_ls_extinction_method none
_refine_ls_goodness_of_fit_ref 0.981
_refine_ls_hydrogen_treatment constr
_refine_ls_matrix_type full
_refine_ls_number_parameters 136
_refine_ls_number_reflns 1723
_refine_ls_number_restraints 0
_refine_ls_restrained_S_all 0.981
_refine_ls_R_factor_all 0.0474
_refine_ls_R_factor_gt 0.0304
_refine_ls_shift/su_max 0.000
_refine_ls_shift/su_mean 0.000
_refine_ls_structure_factor_coef Fsqd
_refine_ls_weighting_details 'calc w=1/[\s^2^(Fo^2^)+(0.0483P)^2^+0.0000P] where P=(Fo^2^+2Fc^2^)/3'
_refine_ls_weighting_scheme calc
_refine_ls_wR_factor_gt 0.0736
_refine_ls_wR_factor_ref 0.0814
_reflns_number_gt 1327
_reflns_number_total 1723
_reflns_threshold_expression >2sigma(I)
_cod_data_source_file c2cc33443g.txt
_cod_data_source_block C_9_Cis_rgbutmbm
_cod_original_cell_volume 1871.8(7)
_cod_original_sg_symbol_H-M C2/c
_cod_database_code 7108082

loop_
_symmetry_equiv_pos_as_xyz
'x, y, z'
'-x, y, -z+1/2'
'x+1/2, y+1/2, z'
'-x+1/2, y+1/2, -z+1/2'
'-x, -y, -z'
'x, -y, z-1/2'
'-x+1/2, -y+1/2, -z'
'x+1/2, -y+1/2, z-1/2'

loop_
_atom_site_label
_atom_site_type_symbol
_atom_site_fract_x
_atom_site_fract_y
_atom_site_fract_z
_atom_site_U_iso_or_equiv
_atom_site_adp_type
_atom_site_occupancy
_atom_site_symmetry_multiplicity
_atom_site_calc_flag
_atom_site_refinement_flags
Mn1 Mn 0.50429(3) 0.16173(3) 0.34987(2) 0.03170(16) Uani 1 1 d .
N1 N 0.52823(18) 0.34793(18) 0.35357(13) 0.0313(5) Uani 1 1 d .
O4 O 0.61759(14) 0.18220(14) 0.25226(11) 0.0304(4) Uani 1 1 d .
C1 C 0.4923(2) -0.0031(3) 0.34453(18) 0.0404(7) Uani 1 1 d .
O1 O 0.4843(2) -0.10734(18) 0.34727(14) 0.0634(7) Uani 1 1 d .
C2 C 0.3952(3) 0.1555(2) 0.43310(19) 0.0389(6) Uani 1 1 d .
O2 O 0.3310(2) 0.14806(19) 0.48940(15) 0.0628(6) Uani 1 1 d .
C3 C 0.6246(3) 0.1408(2) 0.42963(19) 0.0426(7) Uani 1 1 d .
O3 O 0.6994(2) 0.1251(2) 0.48144(16) 0.0694(7) Uani 1 1 d .
C11 C 0.4629(2) 0.4318(2) 0.39528(17) 0.0387(7) Uani 1 1 d .
H11 H 0.3968 0.4057 0.4268 0.046 Uiso 1 1 calc R
C12 C 0.4895(3) 0.5544(2) 0.39343(18) 0.0436(7) Uani 1 1 d .
H12 H 0.4413 0.6102 0.4221 0.052 Uiso 1 1 calc R
C13 C 0.5886(3) 0.5931(2) 0.34858(19) 0.0461(7) Uani 1 1 d .
H13 H 0.6088 0.6757 0.3469 0.055 Uiso 1 1 calc R
C14 C 0.6577(2) 0.5086(2) 0.30595(18) 0.0389(6) Uani 1 1 d .
H14 H 0.7256 0.5333 0.2757 0.047 Uiso 1 1 calc R
C15 C 0.6246(2) 0.3863(2) 0.30886(16) 0.0313(6) Uani 1 1 d .
C16 C 0.6923(2) 0.2864(2) 0.26406(18) 0.0347(6) Uani 1 1 d .
H16A H 0.7179 0.3159 0.2092 0.042 Uiso 1 1 calc R
H16B H 0.7655 0.2644 0.2973 0.042 Uiso 1 1 calc R

loop_
_atom_site_aniso_label
_atom_site_aniso_U_11
_atom_site_aniso_U_22
_atom_site_aniso_U_33
_atom_site_aniso_U_23
_atom_site_aniso_U_13
_atom_site_aniso_U_12
Mn1 0.0319(2) 0.0203(2) 0.0430(3) 0.00368(17) 0.00318(17) -0.00150(16)
N1 0.0339(12) 0.0242(11) 0.0360(12) -0.0014(9) 0.0044(10) -0.0011(9)
O4 0.0264(9) 0.0207(8) 0.0441(10) -0.0031(8) 0.0020(8) -0.0016(7)
C1 0.0410(16) 0.0311(15) 0.0489(18) 0.0059(13) -0.0006(13) -0.0019(12)
O1 0.0889(17) 0.0231(11) 0.0779(17) 0.0076(10) -0.0046(14) -0.0038(11)
C2 0.0409(15) 0.0251(14) 0.0508(17) 0.0061(13) 0.0013(14) -0.0007(12)
O2 0.0665(15) 0.0559(14) 0.0676(16) 0.0112(12) 0.0275(13) 0.0029(11)
C3 0.0477(17) 0.0269(14) 0.0532(18) 0.0072(13) 0.0021(15) -0.0040(12)
O3 0.0681(15) 0.0578(15) 0.0804(17) 0.0196(13) -0.0286(14) -0.0094(12)
C11 0.0416(16) 0.0347(15) 0.0401(16) -0.0033(12) 0.0067(13) -0.0003(12)
C12 0.0546(18) 0.0289(14) 0.0472(18) -0.0111(13) 0.0007(14) 0.0042(13)
C13 0.0569(18) 0.0228(14) 0.0587(19) -0.0038(13) -0.0009(15) -0.0062(13)
C14 0.0366(14) 0.0300(14) 0.0501(17) 0.0019(13) 0.0026(13) -0.0107(12)
C15 0.0279(13) 0.0248(13) 0.0411(15) -0.0019(11) -0.0007(11) -0.0022(11)
C16 0.0249(13) 0.0278(13) 0.0517(17) -0.0021(12) 0.0050(12) -0.0012(11)

loop_
_atom_type_symbol
_atom_type_description
_atom_type_scat_dispersion_real
_atom_type_scat_dispersion_imag
_atom_type_scat_source
C C 0.0033 0.0016 'International Tables Vol C Tables 4.2.6.8 and 6.1.1.4'
H H 0.0000 0.0000 'International Tables Vol C Tables 4.2.6.8 and 6.1.1.4'
N N 0.0061 0.0033 'International Tables Vol C Tables 4.2.6.8 and 6.1.1.4'
O O 0.0106 0.0060 'International Tables Vol C Tables 4.2.6.8 and 6.1.1.4'
Mn Mn 0.3368 0.7283 'International Tables Vol C Tables 4.2.6.8 and 6.1.1.4'

loop_
_geom_angle_atom_site_label_1
_geom_angle_atom_site_label_2
_geom_angle_atom_site_label_3
_geom_angle
_geom_angle_site_symmetry_1
_geom_angle_site_symmetry_3
C2 Mn1 C3 88.18(13) . .
C2 Mn1 C1 87.03(12) . .
C3 Mn1 C1 87.43(12) . .
C2 Mn1 O4 174.62(9) . .
C3 Mn1 O4 95.64(10) . .
C1 Mn1 O4 96.91(10) . .
C2 Mn1 N1 95.90(10) . .
C3 Mn1 N1 91.01(10) . .
C1 Mn1 N1 176.65(10) . .
O4 Mn1 N1 80.28(7) . .
C2 Mn1 O4 98.60(10) . 2_655
C3 Mn1 O4 173.10(10) . 2_655
C1 Mn1 O4 91.63(9) . 2_655
O4 Mn1 O4 77.68(7) . 2_655
N1 Mn1 O4 89.56(7) . 2_655
C2 Mn1 Mn1 136.87(9) . 2_655
C3 Mn1 Mn1 134.19(9) . 2_655
C1 Mn1 Mn1 87.34(9) . 2_655
O4 Mn1 Mn1 40.18(5) . 2_655
N1 Mn1 Mn1 91.62(6) . 2_655
O4 Mn1 Mn1 38.91(5) 2_655 2_655
C11 N1 C15 118.2(2) . .
C11 N1 Mn1 128.52(18) . .
C15 N1 Mn1 113.24(16) . .
C16 O4 Mn1 110.70(14) . .
C16 O4 Mn1 123.00(15) . 2_655
Mn1 O4 Mn1 100.91(7) . 2_655
O1 C1 Mn1 175.2(3) . .
O2 C2 Mn1 175.8(2) . .
O3 C3 Mn1 178.2(3) . .
N1 C11 C12 122.8(3) . .
C13 C12 C11 118.8(3) . .
C12 C13 C14 119.4(3) . .
C13 C14 C15 119.0(3) . .
N1 C15 C14 121.7(2) . .
N1 C15 C16 114.6(2) . .
C14 C15 C16 123.7(2) . .
O4 C16 C15 111.18(19) . .

loop_
_geom_bond_atom_site_label_1
_geom_bond_atom_site_label_2
_geom_bond_distance
_geom_bond_site_symmetry_2
Mn1 C2 1.795(3) .
Mn1 C3 1.800(3) .
Mn1 C1 1.809(3) .
Mn1 O4 2.0104(17) .
Mn1 N1 2.054(2) .
Mn1 O4 2.0650(17) 2_655
Mn1 Mn1 3.1428(11) 2_655
N1 C11 1.344(3) .
N1 C15 1.347(3) .
O4 C16 1.409(3) .
O4 Mn1 2.0651(17) 2_655
C1 O1 1.145(3) .
C2 O2 1.148(3) .
C3 O3 1.147(3) .
C11 C12 1.373(4) .
C12 C13 1.372(4) .
C13 C14 1.379(4) .
C14 C15 1.387(3) .
C15 C16 1.506(3) .
